data_4020479
loop_
_publ_author_name
'Susana L\'opez-Cortina'
'Danute I. Basiulis'
'Kenneth L. Marsi'
'Miguel Angel Mu\~noz-Hern\'andez'
'Mario Ordo\~nez'
'Mario Fern\'andez-Zertuche'

_publ_section_title
;
 Synthesis of New 1,3-Oxaphosphorinanium Salts.
 Stereochemistry of Hydroxide-Induced Displacement
 of Methoxide Ion
;
_journal_name_full 'Journal of Organic Chemistry'
_journal_page_first 7473
_journal_page_last 7478
_journal_paper_doi 10.1021/jo050901w
_journal_volume 70
_journal_year 2005
_chemical_formula_sum 'C13 H19 O2 P'
_chemical_formula_weight 238.25
_space_group_IT_number 14
_symmetry_cell_setting monoclinic
_symmetry_space_group_name_Hall '-P 2ybc'
_symmetry_space_group_name_H-M 'P 1 21/c 1'
_cell_angle_alpha 90.00
_cell_angle_beta 93.828(4)
_cell_angle_gamma 90.00
_cell_formula_units_Z 4
_cell_length_a 11.609(2)
_cell_length_b 14.989(3)
_cell_length_c 7.1860(14)
_cell_measurement_temperature 100(2)
_cell_volume 1247.6(4)
_diffrn_ambient_temperature 100(2)
_exptl_crystal_density_diffrn 1.268
_cod_depositor_comments
;
The following automatic conversions were performed:
'_symmetry_cell_setting' value 'Monoclinic' changed to 'monoclinic'
according to '/home/saulius/struct/CIF-dictionaries/cif_core.dic'
dictionary named 'cif_core.dic' version 2.4.1 from 2010-06-29.

Automatic conversion script
Id: cif_fix_enum 1527 2010-12-29 10:47:43Z saulius 
;
_cod_original_sg_symbol_H-M 'P 21/c'
_cod_database_code 4020479

loop_
_symmetry_equiv_pos_as_xyz
'x, y, z'
'-x, y+1/2, -z+1/2'
'-x, -y, -z'
'x, -y-1/2, z-1/2'

loop_
_atom_site_label
_atom_site_type_symbol
_atom_site_fract_x
_atom_site_fract_y
_atom_site_fract_z
_atom_site_U_iso_or_equiv
_atom_site_adp_type
_atom_site_occupancy
_atom_site_symmetry_multiplicity
_atom_site_calc_flag
_atom_site_refinement_flags
_atom_site_disorder_assembly
_atom_site_disorder_group
P3 P 0.14744(4) 0.52251(3) 0.22838(6) 0.0178(2) Uani 1 1 d . . .
O1 O 0.28570(11) 0.37989(7) 0.19237(16) 0.0201(3) Uani 1 1 d . . .
O15 O 0.02522(12) 0.54853(8) 0.24849(18) 0.0236(3) Uani 1 1 d . . .
C9 C 0.24253(17) 0.58388(10) 0.3928(2) 0.0205(4) Uani 1 1 d . . .
C6 C 0.29508(16) 0.39320(11) -0.0051(2) 0.0206(4) Uani 1 1 d . . .
H6 H 0.2253 0.3678 -0.0751 0.025 Uiso 1 1 calc R . .
C14 C 0.18808(19) 0.64651(11) 0.5017(2) 0.0251(4) Uani 1 1 d . . .
H14 H 0.1065 0.6532 0.4892 0.030 Uiso 1 1 calc R . .
C2 C 0.17647(16) 0.40230(10) 0.2665(2) 0.0188(4) Uani 1 1 d . . .
C7 C 0.19207(17) 0.38087(11) 0.4732(2) 0.0222(4) Uani 1 1 d . . .
H7A H 0.1987 0.3162 0.4901 0.033 Uiso 1 1 calc R . .
H7B H 0.1253 0.4028 0.5361 0.033 Uiso 1 1 calc R . .
H7C H 0.2624 0.4098 0.5269 0.033 Uiso 1 1 calc R . .
C4 C 0.19413(17) 0.54227(11) -0.0020(2) 0.0208(4) Uani 1 1 d . . .
H4A H 0.1308 0.5252 -0.0941 0.025 Uiso 1 1 calc R . .
H4B H 0.2077 0.6070 -0.0163 0.025 Uiso 1 1 calc R . .
C16 C 0.40089(18) 0.34183(12) -0.0550(3) 0.0272(4) Uani 1 1 d . . .
H16A H 0.4692 0.3655 0.0160 0.041 Uiso 1 1 calc R . .
H16B H 0.4107 0.3481 -0.1888 0.041 Uiso 1 1 calc R . .
H16C H 0.3914 0.2786 -0.0245 0.041 Uiso 1 1 calc R . .
C13 C 0.2538(2) 0.69897(12) 0.6283(3) 0.0308(5) Uani 1 1 d . . .
H13 H 0.2168 0.7416 0.7018 0.037 Uiso 1 1 calc R . .
C10 C 0.36208(18) 0.57416(12) 0.4144(2) 0.0246(4) Uani 1 1 d . . .
H10 H 0.3996 0.5314 0.3419 0.030 Uiso 1 1 calc R . .
C5 C 0.30373(17) 0.49220(11) -0.0488(2) 0.0216(4) Uani 1 1 d . . .
H5A H 0.3160 0.5000 -0.1828 0.026 Uiso 1 1 calc R . .
H5B H 0.3711 0.5179 0.0241 0.026 Uiso 1 1 calc R . .
C8 C 0.07546(16) 0.34817(11) 0.1759(3) 0.0225(4) Uani 1 1 d . . .
H8A H 0.0639 0.3641 0.0437 0.034 Uiso 1 1 calc R . .
H8B H 0.0051 0.3615 0.2389 0.034 Uiso 1 1 calc R . .
H8C H 0.0929 0.2843 0.1873 0.034 Uiso 1 1 calc R . .
C11 C 0.4269(2) 0.62704(12) 0.5423(3) 0.0300(5) Uani 1 1 d . . .
H11 H 0.5084 0.6204 0.5572 0.036 Uiso 1 1 calc R . .
C12 C 0.3713(2) 0.68966(12) 0.6479(3) 0.0330(5) Uani 1 1 d . . .
H12 H 0.4152 0.7262 0.7342 0.040 Uiso 1 1 calc R . .

loop_
_atom_site_aniso_label
_atom_site_aniso_U_11
_atom_site_aniso_U_22
_atom_site_aniso_U_33
_atom_site_aniso_U_23
_atom_site_aniso_U_13
_atom_site_aniso_U_12
P3 0.0217(4) 0.0112(3) 0.0207(3) -0.00052(13) 0.0020(2) 0.00067(14)
O1 0.0204(8) 0.0164(6) 0.0239(6) 0.0004(4) 0.0049(5) 0.0017(4)
O15 0.0234(8) 0.0195(6) 0.0281(7) -0.0014(5) 0.0032(5) 0.0030(5)
C9 0.0292(11) 0.0119(7) 0.0207(8) 0.0002(5) 0.0050(7) -0.0029(6)
C6 0.0229(11) 0.0168(7) 0.0223(8) -0.0016(6) 0.0031(7) -0.0005(6)
C14 0.0386(12) 0.0146(7) 0.0229(8) 0.0010(6) 0.0078(8) -0.0006(7)
C2 0.0199(10) 0.0118(7) 0.0252(8) -0.0014(6) 0.0046(7) 0.0003(6)
C7 0.0255(11) 0.0164(8) 0.0252(9) 0.0033(6) 0.0046(7) 0.0018(6)
C4 0.0270(11) 0.0151(7) 0.0203(8) 0.0012(6) 0.0020(7) 0.0007(6)
C16 0.0268(12) 0.0242(9) 0.0315(10) -0.0017(7) 0.0082(8) 0.0032(7)
C13 0.0553(15) 0.0149(8) 0.0229(9) -0.0026(6) 0.0086(9) -0.0061(8)
C10 0.0292(12) 0.0197(8) 0.0250(9) -0.0001(6) 0.0030(8) -0.0045(7)
C5 0.0263(11) 0.0162(7) 0.0226(8) -0.0006(6) 0.0036(7) -0.0036(7)
C8 0.0222(11) 0.0143(7) 0.0313(10) -0.0021(6) 0.0042(8) -0.0012(6)
C11 0.0356(13) 0.0251(9) 0.0288(10) 0.0036(7) -0.0010(9) -0.0111(8)
C12 0.0537(15) 0.0212(8) 0.0237(9) -0.0010(7) -0.0004(9) -0.0174(9)

loop_
_geom_bond_atom_site_label_1
_geom_bond_atom_site_label_2
_geom_bond_distance
_geom_bond_site_symmetry_2
_geom_bond_publ_flag
P3 O15 1.4878(14) . ?
P3 C4 1.8003(18) . ?
P3 C9 1.8127(18) . ?
P3 C2 1.8500(16) . ?
O1 C6 1.444(2) . ?
O1 C2 1.447(2) . ?
C9 C10 1.394(3) . ?
C9 C14 1.400(2) . ?
C6 C16 1.513(3) . ?
C6 C5 1.521(2) . ?
C14 C13 1.391(3) . ?
C2 C7 1.519(2) . ?
C2 C8 1.535(3) . ?
C4 C5 1.534(3) . ?
C13 C12 1.369(3) . ?
C10 C11 1.395(3) . ?
C11 C12 1.393(3) . ?
